data_9011015
loop_
_publ_author_name
'Evans, H. T.'
'Mrose, M. E.'

_publ_section_title
;
 The crystal structures of three new vanadium oxide minerals
;
_journal_name_full 'Acta Crystallographica'
_journal_page_first 56
_journal_page_last 58
_journal_paper_doi 10.1107/S0365110X58000141
_journal_volume 11
_journal_year 1958
_chemical_compound_source 'Carlile, Wyoming, USA'
_chemical_formula_sum 'O5 V2'
_chemical_name_mineral Haggite
_space_group_IT_number 12
_symmetry_space_group_name_Hall '-C 2y'
_symmetry_space_group_name_H-M 'C 1 2/m 1'
_cell_angle_alpha 90
_cell_angle_beta 98.25
_cell_angle_gamma 90
_cell_length_a 12.17
_cell_length_b 2.99
_cell_length_c 4.83
_cell_formula_units_Z 2
_cell_volume 173.937
_database_code_amcsd 0009205
_exptl_crystal_density_diffrn 3.473
_cod_original_formula_sum 'V2 O5'
_cod_database_code 9011015

loop_
_space_group_symop_operation_xyz
x,y,z
1/2+x,1/2+y,z
x,-y,z
1/2+x,1/2-y,z
-x,y,-z
1/2-x,1/2+y,-z
-x,-y,-z
1/2-x,1/2-y,-z

loop_
_atom_site_label
_atom_site_fract_x
_atom_site_fract_y
_atom_site_fract_z
V 0.13800 0.00000 0.39600
O1 0.00000 0.00000 0.50000
O2 0.10700 0.50000 0.14600
O3 0.30700 0.00000 0.32400

loop_
_cod_related_entry_id
_cod_related_entry_database
_cod_related_entry_code
1 ChemSpider 10605728
2 AMCSD 0009205
